data_2100236
loop_
_publ_author_name
'Ryabova, Svetlana Yu.'
'Rastorgueva, Nina A.'
'Sonneveld, Eduard J.'
'Peschar, Rene'
'Schenk, Henk'
'Tafeenko, Viktor A.'
'Aslanov, Leonid A.'
'Chernyshev, Vladimir V.'

_publ_section_title
;
 Structural characterization of [1,4]diazepino[6,5-<i>b</i>]indoles by
 powder diffraction
;
_journal_issue 2
_journal_name_full 'Acta Crystallographica Section B'
_journal_page_first 192
_journal_page_last 199
_journal_paper_doi 10.1107/S0108768105006075
_journal_volume 61
_journal_year 2005
_chemical_formula_sum 'C17 H13 N3 O2'
_chemical_formula_weight 291.30
_chemical_melting_point 555.6(5)
_chemical_name_systematic
;
2-Oxo-1-phenyl-1,2,3,6-tetrahydro[1,4]diazepino[6,5-b]indole-
4-oxide
;
_space_group_IT_number 19
_symmetry_cell_setting orthorhombic
_symmetry_space_group_name_Hall 'P 2ac 2ab'
_symmetry_space_group_name_H-M 'P 21 21 21'
_cell_angle_alpha 90.00
_cell_angle_beta 90.00
_cell_angle_gamma 90.00
_cell_formula_units_Z 4
_cell_length_a 23.97(2)
_cell_length_b 10.609(8)
_cell_length_c 5.457(3)
_cell_measurement_temperature 295(2)
_cell_volume 1387.7(17)
_computing_cell_refinement 'LSPAID (Visser et al., 1986)'
_computing_data_collection 'Johannson LS18 linescanner data collection program'
_computing_data_reduction 'local program'
_computing_molecular_graphics 'PLATON (Spek, 2003)'
_computing_publication_material '  MRIA, SHELXL93 (Sheldrick, 1997), PARST (Nardelli, 1995)'
_computing_structure_refinement MRIA
_computing_structure_solution 'MRIA (Chernyshev & Zlokazov, 1992)'
_diffrn_ambient_temperature 295(2)
_diffrn_measurement_device_type 'Enraf-Nonius Guinier Johannson camera FR 552'
_diffrn_radiation_monochromator quartz
_diffrn_radiation_type CuK\a~1~
_diffrn_radiation_wavelength 1.54059
_exptl_absorpt_coefficient_mu 0.768
_exptl_absorpt_correction_type none
_exptl_crystal_density_diffrn 1.395
_exptl_crystal_F_000 608
_refine_diff_density_max 0.38
_refine_diff_density_min -0.35
_refine_ls_extinction_method none
_refine_ls_goodness_of_fit_all 2.946
_refine_ls_hydrogen_treatment mixed
_refine_ls_matrix_type fullcycle
_refine_ls_number_constraints 21
_refine_ls_number_parameters 120
_refine_ls_number_restraints 95
_refine_ls_shift/su_max .032
_refine_ls_shift/su_mean .010
_refine_ls_structure_factor_coef Inet
_refine_ls_weighting_scheme sigma
_cod_data_source_file ws5016.cif
_cod_data_source_block 1B
_cod_depositor_comments
;
The following automatic conversions were performed:

'_chemical_melting_point' value '282-283 C' was changed to '555.6(5)'
- it was converted from degrees Celsius(C) to Kelvins(K), the average
value was taken and precision was estimated.

Automatic conversion script
Id: cif_fix_values 1646 2011-03-28 12:23:43Z adriana 

The following automatic conversions were performed:

'_chemical_melting_point' value '282-283 C' was changed to '555.6(5)'
- it was converted from degrees Celsius(C) to Kelvins(K), the average
value was taken and precision was estimated.

Automatic conversion script
Id: cif_fix_values 1715 2011-07-08 13:25:40Z adriana 
;
_cod_original_cell_volume 1387.0(17)
_cod_database_code 2100236

loop_
_symmetry_equiv_pos_as_xyz
'x, y, z'
'-x+1/2, -y, z+1/2'
'x+1/2, -y+1/2, -z'
'-x, y+1/2, -z+1/2'

loop_
_atom_site_label
_atom_site_fract_x
_atom_site_fract_y
_atom_site_fract_z
_atom_site_U_iso_or_equiv
_atom_site_thermal_displace_type
_atom_site_calc_flag
_atom_site_refinement_flags
_atom_site_occupancy
_atom_site_disorder_group
_atom_site_type_symbol
C11 0.8705(4) 0.7791(8) 0.8016(16) 0.053(2) Uiso d . 1 . C
C9 0.8031(3) 0.8642(9) 1.0901(13) 0.053(2) Uiso d . 1 . C
C7 0.8374(4) 1.0002(7) 0.7592(16) 0.053(2) Uiso d . 1 . C
C10 0.8358(4) 0.7651(8) 1.0135(17) 0.053(2) Uiso d . 1 . C
C8 0.8034(3) 0.9817(8) 0.9645(18) 0.053(2) Uiso d . 1 . C
C13 0.8713(3) 0.8972(8) 0.6837(15) 0.053(2) Uiso d . 1 . C
C12 0.9096(4) 0.6984(7) 0.6746(16) 0.053(2) Uiso d . 1 . C
C14 0.9300(3) 0.7683(8) 0.4714(15) 0.053(2) Uiso d . 1 . C
N6 0.9067(3) 0.8895(6) 0.4825(13) 0.053(2) Uiso d . 1 . N
N1 0.9227(3) 0.5715(6) 0.7259(14) 0.053(2) Uiso d . 1 . N
C5 0.9694(4) 0.7336(7) 0.2886(17) 0.053(2) Uiso d . 1 . C
N4 1.0126(3) 0.6574(6) 0.3393(12) 0.053(2) Uiso d . 1 . N
C2 0.9748(4) 0.5142(7) 0.6674(15) 0.053(2) Uiso d . 1 . C
C3 1.0197(4) 0.6060(9) 0.5915(15) 0.053(2) Uiso d . 1 . C
O15 1.0475(2) 0.6164(4) 0.1744(9) 0.053(2) Uiso d . 1 . O
O16 0.9802(2) 0.3977(5) 0.6573(9) 0.053(2) Uiso d . 1 . O
C17 0.8804(4) 0.4883(7) 0.8345(18) 0.053(2) Uiso d . 1 . C
C18 0.8927(4) 0.4171(9) 1.0478(16) 0.053(2) Uiso d . 1 . C
C19 0.8528(4) 0.3386(8) 1.1426(16) 0.053(2) Uiso d . 1 . C
C20 0.7974(4) 0.3382(9) 1.0478(17) 0.053(2) Uiso d . 1 . C
C21 0.7857(4) 0.4095(9) 0.8375(16) 0.053(2) Uiso d . 1 . C
C22 0.8266(4) 0.4854(8) 0.7333(18) 0.053(2) Uiso d . 1 . C
H9 0.7803 0.8538 1.2264 0.050 Uiso d . 1 . H
H7 0.8378 1.0769 0.6761 0.050 Uiso d . 1 . H
H10 0.8353 0.6896 1.1000 0.050 Uiso d . 1 . H
H8 0.7807 1.0466 1.0189 0.050 Uiso d . 1 . H
H6 0.9132 0.9495 0.3803 0.050 Uiso d . 1 . H
H5 0.9651 0.7648 0.1307 0.050 Uiso d . 1 . H
H31 1.0556 0.5640 0.6015 0.050 Uiso d . 1 . H
H32 1.0201 0.6756 0.7067 0.050 Uiso d . 1 . H
H18 0.9274 0.4236 1.1224 0.050 Uiso d . 1 . H
H19 0.8620 0.2847 1.2708 0.050 Uiso d . 1 . H
H20 0.7695 0.2915 1.1239 0.050 Uiso d . 1 . H
H21 0.7503 0.4059 0.7673 0.050 Uiso d . 1 . H
H22 0.8183 0.5342 0.5965 0.050 Uiso d . 1 . H

loop_
_atom_type_symbol
_atom_type_description
_atom_type_scat_dispersion_real
_atom_type_scat_dispersion_imag
_atom_type_scat_source
O O 0.0492 0.0322 'International Tables Vol C Tables 4.2.6.8 and 6.1.1.4'
N N 0.0311 0.0180 'International Tables Vol C Tables 4.2.6.8 and 6.1.1.4'
C C 0.0181 0.0091 'International Tables Vol C Tables 4.2.6.8 and 6.1.1.4'
H H 0.0000 0.0000 'International Tables Vol C Tables 4.2.6.8 and 6.1.1.4'

loop_
_geom_angle_atom_site_label_1
_geom_angle_atom_site_label_2
_geom_angle_atom_site_label_3
_geom_angle
C13 C11 C10 118.0(9)
C13 C11 C12 107.4(8)
C10 C11 C12 134.6(9)
C10 C9 C8 121.2(9)
C10 C9 H9 119
C8 C9 H9 119
C8 C7 C13 116.9(9)
C8 C7 H7 122
C13 C7 H7 121
C9 C10 C11 119.9(9)
C9 C10 H10 120
C11 C10 H10 120
C7 C8 C9 120.9(9)
C7 C8 H8 120
C9 C8 H8 120
N6 C13 C11 108.4(8)
N6 C13 C7 128.5(9)
C11 C13 C7 123.0(9)
N1 C12 C14 125.0(8)
N1 C12 C11 128.0(8)
C14 C12 C11 106.9(8)
N6 C14 C5 121.7(9)
N6 C14 C12 108.0(8)
C5 C14 C12 130.2(9)
C13 N6 C14 109.2(7)
C13 N6 H6 125
C14 N6 H6 125
C12 N1 C2 123.9(8)
C12 N1 C17 119.9(8)
C2 N1 C17 116.2(7)
N4 C5 C14 121.5(9)
N4 C5 H5 119
C14 C5 H5 119
O15 N4 C5 123.9(8)
O15 N4 C3 116.1(7)
C5 N4 C3 119.8(8)
O16 C2 N1 121.8(9)
O16 C2 C3 123.4(9)
N1 C2 C3 114.5(8)
N4 C3 C2 114.0(8)
N4 C3 H31 109
C2 C3 H31 109
N4 C3 H32 109
C2 C3 H32 109
H31 C3 H32 108
C22 C17 C18 120.2(9)
C22 C17 N1 119.3(8)
C18 C17 N1 120.4(8)
C19 C18 C17 119.1(9)
C19 C18 H18 120
C17 C18 H18 120
C18 C19 C20 121.0(9)
C18 C19 H19 119
C20 C19 H19 120
C21 C20 C19 119.0(9)
C21 C20 H20 121
C19 C20 H20 121
C20 C21 C22 120.0(9)
C20 C21 H21 120
C22 C21 H21 120
C17 C22 C21 120.3(9)
C17 C22 H22 120
C21 C22 H22 120

loop_
_geom_bond_atom_site_label_1
_geom_bond_atom_site_label_2
_geom_bond_site_symmetry_2
_geom_bond_distance
_geom_bond_publ_flag
C11 C13 . 1.411(14) ?
C11 C10 . 1.428(14) ?
C11 C12 . 1.446(14) ?
C9 C10 . 1.376(14) ?
C9 C8 . 1.423(14) ?
C9 H9 . 0.93 ?
C7 C8 . 1.403(14) ?
C7 C13 . 1.419(14) ?
C7 H7 . 0.93 ?
C10 H10 . 0.93 ?
C8 H8 . 0.93 ?
C13 N6 . 1.398(12) ?
C12 N1 . 1.411(12) ?
C12 C14 . 1.422(14) ?
C14 N6 . 1.403(13) ?
C14 C5 . 1.419(14) ?
N6 H6 . 0.86 ?
N1 C2 . 1.426(12) ?
N1 C17 . 1.464(12) ?
C5 N4 . 1.343(12) ?
C5 H5 . 0.93 ?
N4 O15 . 1.303(10) ?
N4 C3 . 1.492(12) ?
C2 O16 . 1.242(12) ?
C2 C3 . 1.514(14) ?
C3 H31 . 0.97 ?
C3 H32 . 0.97 ?
C17 C22 . 1.394(14) ?
C17 C18 . 1.418(14) ?
C18 C19 . 1.377(14) ?
C18 H18 . 0.93 ?
C19 C20 . 1.423(14) ?
C19 H19 . 0.93 ?
C20 C21 . 1.399(14) ?
C20 H20 . 0.93 ?
C21 C22 . 1.401(14) ?
C21 H21 . 0.93 ?
C22 H22 . 0.93 ?

loop_
_cod_related_entry_id
_cod_related_entry_database
_cod_related_entry_code
1 ChemSpider 10358411
